data_7004404
loop_
_publ_author_name
'Chitanda, Jackson M.'
'Prokopchuk, Demyan E.'
'Quail, J. Wilson'
'Foley, Stephen R.'

_publ_section_title
;
 Synthesis of palladacycles employing iminoisoindolines as monoanionic
 bidentate ligands
;
_journal_issue 43
_journal_name_full 'Dalton Transactions'
_journal_page_first 6023
_journal_page_last 6029
_journal_paper_doi 10.1039/b806544f
_journal_year 2008
_chemical_formula_moiety 'C56 H60 N4 O4 Pd2, C3 H6 O'
_chemical_formula_sum 'C59 H66 N4 O5 Pd2'
_chemical_formula_weight 1123.96
_chemical_name_systematic
;
?
;
_space_group_IT_number 14
_symmetry_cell_setting monoclinic
_symmetry_space_group_name_Hall '-P 2ybc'
_symmetry_space_group_name_H-M 'P 1 21/c 1'
_atom_sites_solution_hydrogens geom
_atom_sites_solution_primary direct
_atom_sites_solution_secondary difmap
_audit_creation_method SHELXL-97
_cell_angle_alpha 90.00
_cell_angle_beta 106.8830(10)
_cell_angle_gamma 90.00
_cell_formula_units_Z 4
_cell_length_a 13.7107(2)
_cell_length_b 19.1758(3)
_cell_length_c 21.3745(3)
_cell_measurement_reflns_used 12603
_cell_measurement_temperature 173(2)
_cell_measurement_theta_max 27.485
_cell_measurement_theta_min 0.998
_cell_volume 5377.44(14)
_computing_cell_refinement 'HKL Scalepack (Otwinowski & Minor 1997)'
_computing_data_collection 'Collect (Nonius BV, 1998)'
_computing_data_reduction 'HKL Denzo and Scalepack (Otwinowski & Minor 1997)'
_computing_molecular_graphics 'Ortep-3 for Windows (Farrugia, 1997)'
_computing_publication_material 'PLATON (Spek, 2003)'
_computing_structure_refinement 'SHELXL-97 (Sheldrick, 1997)'
_computing_structure_solution 'SIR97 (Altomare et al., 1997)'
_diffrn_ambient_temperature 173(2)
_diffrn_detector_area_resol_mean 9
_diffrn_measured_fraction_theta_full 0.999
_diffrn_measured_fraction_theta_max 0.999
_diffrn_measurement_device 'Nonius KappaCCD'
_diffrn_measurement_method '\f scans and \w scans with \k offsets'
_diffrn_radiation_monochromator 'horizonally mounted graphite crystal'
_diffrn_radiation_source 'fine-focus sealed tube'
_diffrn_radiation_type MoK\a
_diffrn_radiation_wavelength 0.71073
_diffrn_reflns_av_R_equivalents 0.1066
_diffrn_reflns_av_sigmaI/netI 0.0578
_diffrn_reflns_limit_h_max 17
_diffrn_reflns_limit_h_min -16
_diffrn_reflns_limit_k_max 24
_diffrn_reflns_limit_k_min -24
_diffrn_reflns_limit_l_max 27
_diffrn_reflns_limit_l_min -27
_diffrn_reflns_number 77135
_diffrn_reflns_theta_full 27.47
_diffrn_reflns_theta_max 27.47
_diffrn_reflns_theta_min 2.26
_diffrn_standards_decay_% 0
_diffrn_standards_interval_count 0
_diffrn_standards_interval_time 0
_diffrn_standards_number 0
_exptl_absorpt_coefficient_mu 0.720
_exptl_absorpt_correction_T_max 0.898
_exptl_absorpt_correction_T_min 0.822
_exptl_absorpt_correction_type psi-scan
_exptl_absorpt_process_details 'Shelxtl 6.10 (Bruker-AXS, 2000)'
_exptl_crystal_colour yellow
_exptl_crystal_density_diffrn 1.388
_exptl_crystal_density_method 'not measured'
_exptl_crystal_description chip
_exptl_crystal_F_000 2320
_exptl_crystal_size_max 0.20
_exptl_crystal_size_mid 0.18
_exptl_crystal_size_min 0.15
_refine_diff_density_max 0.801
_refine_diff_density_min -0.660
_refine_diff_density_rms 0.096
_refine_ls_extinction_coef 0.00130(11)
_refine_ls_extinction_expression Fc^*^=kFc[1+0.001xFc^2^\l^3^/sin(2\q)]^-1/4^
_refine_ls_extinction_method SHELXL
_refine_ls_goodness_of_fit_ref 1.034
_refine_ls_hydrogen_treatment constr
_refine_ls_matrix_type full
_refine_ls_number_parameters 644
_refine_ls_number_reflns 12313
_refine_ls_number_restraints 0
_refine_ls_restrained_S_all 1.034
_refine_ls_R_factor_all 0.0696
_refine_ls_R_factor_gt 0.0426
_refine_ls_shift/su_max 0.001
_refine_ls_shift/su_mean 0.000
_refine_ls_structure_factor_coef Fsqd
_refine_ls_weighting_details 'calc w=1/[\s^2^(Fo^2^)+(0.0363P)^2^+6.1477P] where P=(Fo^2^+2Fc^2^)/3'
_refine_ls_weighting_scheme calc
_refine_ls_wR_factor_gt 0.0878
_refine_ls_wR_factor_ref 0.1004
_reflns_number_gt 9169
_reflns_number_total 12313
_reflns_threshold_expression >2\s(I)
_cod_data_source_file b806544f.txt
_cod_data_source_block 1226
_cod_original_sg_symbol_H-M 'P 21/c'
_cod_database_code 7004404

loop_
_symmetry_equiv_pos_as_xyz
'x, y, z'
'-x, y+1/2, -z+1/2'
'-x, -y, -z'
'x, -y-1/2, z-1/2'

loop_
_atom_site_label
_atom_site_type_symbol
_atom_site_fract_x
_atom_site_fract_y
_atom_site_fract_z
_atom_site_U_iso_or_equiv
_atom_site_adp_type
_atom_site_occupancy
_atom_site_symmetry_multiplicity
_atom_site_calc_flag
_atom_site_refinement_flags
_atom_site_disorder_assembly
_atom_site_disorder_group
Pd1 Pd 0.083228(19) 0.306371(12) 0.111811(12) 0.02220(7) Uani 1 1 d . . .
Pd2 Pd 0.037827(19) 0.430524(12) 0.192956(11) 0.02292(8) Uani 1 1 d . . .
O1 O 0.19809(18) 0.37177(11) 0.10443(11) 0.0277(5) Uani 1 1 d . . .
O2 O 0.18166(18) 0.45305(12) 0.17638(11) 0.0289(5) Uani 1 1 d . . .
C61 C 0.2257(2) 0.42545(16) 0.13930(15) 0.0237(7) Uani 1 1 d . . .
C62 C 0.3246(3) 0.4580(2) 0.13607(19) 0.0387(9) Uani 1 1 d . . .
H62A H 0.3200 0.5088 0.1388 0.058 Uiso 1 1 calc R . .
H62B H 0.3372 0.4452 0.0947 0.058 Uiso 1 1 calc R . .
H62C H 0.3807 0.4409 0.1726 0.058 Uiso 1 1 calc R . .
O3 O -0.02161(18) 0.37355(12) 0.04489(11) 0.0285(5) Uani 1 1 d . . .
O4 O -0.02801(19) 0.47154(12) 0.10163(11) 0.0303(5) Uani 1 1 d . . .
C63 C -0.0510(3) 0.43412(17) 0.04987(15) 0.0254(7) Uani 1 1 d . . .
C64 C -0.1237(3) 0.4667(2) -0.00929(17) 0.0352(8) Uani 1 1 d . . .
H64A H -0.1029 0.4549 -0.0482 0.053 Uiso 1 1 calc R . .
H64B H -0.1230 0.5174 -0.0039 0.053 Uiso 1 1 calc R . .
H64C H -0.1927 0.4490 -0.0144 0.053 Uiso 1 1 calc R . .
N1 N 0.0727(2) 0.18351(14) 0.21508(13) 0.0266(6) Uani 1 1 d . . .
N2 N -0.0255(2) 0.24076(13) 0.12099(13) 0.0243(6) Uani 1 1 d . . .
C1 C -0.0188(3) 0.20122(16) 0.17143(16) 0.0244(7) Uani 1 1 d . . .
C2 C -0.0998(3) 0.16898(17) 0.19463(18) 0.0312(8) Uani 1 1 d . . .
C3 C -0.2055(3) 0.1685(2) 0.1691(2) 0.0429(10) Uani 1 1 d . . .
H3 H -0.2383 0.1908 0.1288 0.051 Uiso 1 1 calc R . .
C4 C -0.2612(3) 0.1344(2) 0.2045(3) 0.0573(13) Uani 1 1 d . . .
H4 H -0.3335 0.1335 0.1880 0.069 Uiso 1 1 calc R . .
C5 C -0.2147(3) 0.1016(2) 0.2632(2) 0.0530(12) Uani 1 1 d . . .
H5 H -0.2552 0.0785 0.2861 0.064 Uiso 1 1 calc R . .
C6 C -0.1099(3) 0.10198(19) 0.2888(2) 0.0432(10) Uani 1 1 d . . .
H6 H -0.0776 0.0801 0.3295 0.052 Uiso 1 1 calc R . .
C7 C -0.0533(3) 0.13540(17) 0.25343(18) 0.0327(8) Uani 1 1 d . . .
C8 C 0.0596(3) 0.13987(18) 0.26843(17) 0.0314(8) Uani 1 1 d . . .
H8A H 0.0905 0.1620 0.3115 0.038 Uiso 1 1 calc R . .
H8B H 0.0901 0.0932 0.2680 0.038 Uiso 1 1 calc R . .
C9 C 0.1692(2) 0.19034(17) 0.20409(15) 0.0253(7) Uani 1 1 d . . .
C10 C 0.1855(2) 0.23893(17) 0.15932(15) 0.0246(7) Uani 1 1 d . . .
C11 C 0.2813(3) 0.23906(18) 0.14802(17) 0.0294(7) Uani 1 1 d . . .
H11 H 0.2925 0.2706 0.1165 0.035 Uiso 1 1 calc R . .
C12 C 0.3606(3) 0.19523(19) 0.18072(18) 0.0333(8) Uani 1 1 d . . .
C13 C 0.3426(3) 0.1496(2) 0.22652(17) 0.0355(8) Uani 1 1 d . . .
H13 H 0.3960 0.1200 0.2503 0.043 Uiso 1 1 calc R . .
C14 C 0.2493(3) 0.14632(19) 0.23834(17) 0.0339(8) Uani 1 1 d . . .
H14 H 0.2388 0.1143 0.2697 0.041 Uiso 1 1 calc R . .
C15 C -0.1224(2) 0.24664(16) 0.07139(16) 0.0244(7) Uani 1 1 d . . .
C16 C -0.1902(3) 0.29945(17) 0.07427(17) 0.0302(8) Uani 1 1 d . . .
H16 H -0.1750 0.3310 0.1101 0.036 Uiso 1 1 calc R . .
C17 C -0.2808(3) 0.30565(18) 0.02410(18) 0.0353(8) Uani 1 1 d . . .
H17 H -0.3274 0.3415 0.0263 0.042 Uiso 1 1 calc R . .
C18 C -0.3049(3) 0.26077(19) -0.02925(17) 0.0317(8) Uani 1 1 d . . .
C19 C -0.2357(3) 0.20834(19) -0.03041(17) 0.0329(8) Uani 1 1 d . . .
H19 H -0.2510 0.1765 -0.0660 0.039 Uiso 1 1 calc R . .
C20 C -0.1455(3) 0.20120(17) 0.01857(17) 0.0280(7) Uani 1 1 d . . .
H20 H -0.0990 0.1652 0.0162 0.034 Uiso 1 1 calc R . .
C21 C 0.4640(3) 0.1983(2) 0.1683(2) 0.0440(10) Uani 1 1 d . . .
H21 H 0.5052 0.1584 0.1923 0.053 Uiso 1 1 calc R . .
C22 C 0.4553(4) 0.1891(4) 0.0964(2) 0.083(2) Uani 1 1 d . . .
H22A H 0.4142 0.1477 0.0795 0.124 Uiso 1 1 calc R . .
H22B H 0.5235 0.1835 0.0911 0.124 Uiso 1 1 calc R . .
H22C H 0.4225 0.2303 0.0720 0.124 Uiso 1 1 calc R . .
C23 C 0.5211(4) 0.2650(3) 0.1951(4) 0.087(2) Uani 1 1 d . . .
H23A H 0.4831 0.3053 0.1722 0.131 Uiso 1 1 calc R . .
H23B H 0.5889 0.2639 0.1885 0.131 Uiso 1 1 calc R . .
H23C H 0.5281 0.2688 0.2419 0.131 Uiso 1 1 calc R . .
C24 C -0.4010(3) 0.2712(2) -0.0856(2) 0.0434(10) Uani 1 1 d . . .
H24 H -0.4050 0.2322 -0.1173 0.052 Uiso 1 1 calc R . .
C25 C -0.4970(3) 0.2691(3) -0.0642(2) 0.0601(13) Uani 1 1 d . . .
H25A H -0.4942 0.3059 -0.0319 0.090 Uiso 1 1 calc R . .
H25B H -0.5025 0.2235 -0.0446 0.090 Uiso 1 1 calc R . .
H25C H -0.5565 0.2765 -0.1022 0.090 Uiso 1 1 calc R . .
C26 C -0.3956(5) 0.3394(3) -0.1212(3) 0.092(2) Uani 1 1 d . . .
H26A H -0.4584 0.3455 -0.1571 0.138 Uiso 1 1 calc R . .
H26B H -0.3371 0.3381 -0.1388 0.138 Uiso 1 1 calc R . .
H26C H -0.3877 0.3785 -0.0905 0.138 Uiso 1 1 calc R . .
N31 N -0.0459(2) 0.34280(15) 0.29937(13) 0.0302(6) Uani 1 1 d . . .
N32 N 0.1021(2) 0.39077(14) 0.28229(13) 0.0261(6) Uani 1 1 d . . .
C31 C 0.0571(3) 0.34981(17) 0.31426(15) 0.0269(7) Uani 1 1 d . . .
C32 C 0.1029(3) 0.30184(18) 0.36947(16) 0.0310(8) Uani 1 1 d . . .
C33 C 0.2041(3) 0.2847(2) 0.40245(18) 0.0407(9) Uani 1 1 d . . .
H33 H 0.2592 0.3085 0.3933 0.049 Uiso 1 1 calc R . .
C34 C 0.2216(4) 0.2320(2) 0.44876(19) 0.0483(11) Uani 1 1 d . . .
H34 H 0.2897 0.2189 0.4709 0.058 Uiso 1 1 calc R . .
C35 C 0.1420(4) 0.1981(2) 0.46356(18) 0.0474(11) Uani 1 1 d . . .
H35 H 0.1563 0.1626 0.4960 0.057 Uiso 1 1 calc R . .
C36 C 0.0424(4) 0.2150(2) 0.43200(19) 0.0459(10) Uani 1 1 d . . .
H36 H -0.0124 0.1915 0.4418 0.055 Uiso 1 1 calc R . .
C37 C 0.0245(3) 0.26759(19) 0.38519(17) 0.0358(8) Uani 1 1 d . . .
C38 C -0.0755(3) 0.29441(19) 0.34402(18) 0.0356(8) Uani 1 1 d . . .
H38A H -0.1187 0.2562 0.3197 0.043 Uiso 1 1 calc R . .
H38B H -0.1127 0.3190 0.3709 0.043 Uiso 1 1 calc R . .
C39 C -0.1206(3) 0.38377(18) 0.25485(16) 0.0303(8) Uani 1 1 d . . .
C40 C -0.0967(3) 0.42651(17) 0.20810(15) 0.0260(7) Uani 1 1 d . . .
C41 C -0.1762(3) 0.46714(17) 0.16884(16) 0.0275(7) Uani 1 1 d . . .
H41 H -0.1610 0.4977 0.1380 0.033 Uiso 1 1 calc R . .
C42 C -0.2756(3) 0.46539(19) 0.17231(17) 0.0330(8) Uani 1 1 d . . .
C43 C -0.2963(3) 0.4212(2) 0.2187(2) 0.0456(10) Uani 1 1 d . . .
H43 H -0.3636 0.4187 0.2223 0.055 Uiso 1 1 calc R . .
C44 C -0.2208(3) 0.3812(2) 0.2591(2) 0.0427(10) Uani 1 1 d . . .
H44 H -0.2367 0.3514 0.2904 0.051 Uiso 1 1 calc R . .
C45 C 0.2108(3) 0.40158(18) 0.30782(16) 0.0298(8) Uani 1 1 d . . .
C46 C 0.2779(3) 0.3599(2) 0.28735(18) 0.0360(8) Uani 1 1 d . . .
H46 H 0.2526 0.3233 0.2570 0.043 Uiso 1 1 calc R . .
C47 C 0.3812(3) 0.3711(2) 0.31067(19) 0.0443(10) Uani 1 1 d . . .
H47 H 0.4261 0.3418 0.2960 0.053 Uiso 1 1 calc R . .
C48 C 0.4211(3) 0.4232(2) 0.3545(2) 0.0488(11) Uani 1 1 d . . .
C49 C 0.3541(4) 0.4649(2) 0.3747(2) 0.0554(12) Uani 1 1 d . . .
H49 H 0.3804 0.5015 0.4048 0.067 Uiso 1 1 calc R . .
C50 C 0.2475(3) 0.4546(2) 0.35184(19) 0.0433(10) Uani 1 1 d . . .
H50 H 0.2023 0.4836 0.3665 0.052 Uiso 1 1 calc R . .
C51 C -0.3626(3) 0.5077(2) 0.12736(19) 0.0399(9) Uani 1 1 d . . .
H51 H -0.3969 0.5334 0.1558 0.048 Uiso 1 1 calc R . .
C52 C -0.3285(3) 0.5614(2) 0.0860(2) 0.0524(11) Uani 1 1 d . . .
H52A H -0.2788 0.5929 0.1145 0.079 Uiso 1 1 calc R . .
H52B H -0.3876 0.5882 0.0606 0.079 Uiso 1 1 calc R . .
H52C H -0.2970 0.5376 0.0561 0.079 Uiso 1 1 calc R . .
C53 C -0.4414(3) 0.4588(2) 0.0840(2) 0.0542(11) Uani 1 1 d . . .
H53A H -0.5026 0.4853 0.0614 0.081 Uiso 1 1 calc R . .
H53B H -0.4594 0.4225 0.1110 0.081 Uiso 1 1 calc R . .
H53C H -0.4130 0.4370 0.0516 0.081 Uiso 1 1 calc R . .
C54 C 0.5363(4) 0.4362(3) 0.3767(3) 0.0700(15) Uani 1 1 d . . .
H54 H 0.5680 0.3928 0.3654 0.084 Uiso 1 1 calc R . .
C55 C 0.5638(5) 0.4931(3) 0.3372(3) 0.090(2) Uani 1 1 d . . .
H55A H 0.5382 0.5377 0.3484 0.135 Uiso 1 1 calc R . .
H55B H 0.5332 0.4834 0.2906 0.135 Uiso 1 1 calc R . .
H55C H 0.6381 0.4954 0.3468 0.135 Uiso 1 1 calc R . .
C56 C 0.5793(4) 0.4447(3) 0.4485(3) 0.0782(17) Uani 1 1 d . . .
H56A H 0.6539 0.4455 0.4600 0.117 Uiso 1 1 calc R . .
H56B H 0.5576 0.4057 0.4708 0.117 Uiso 1 1 calc R . .
H56C H 0.5549 0.4886 0.4621 0.117 Uiso 1 1 calc R . .
O71 O 0.1222(4) -0.0487(2) 0.0545(2) 0.1048(16) Uani 1 1 d . . .
C71 C 0.1493(5) 0.0720(3) 0.0458(3) 0.0837(18) Uani 1 1 d . . .
H71A H 0.1900 0.0572 0.0173 0.126 Uiso 1 1 calc R . .
H71B H 0.1925 0.0981 0.0830 0.126 Uiso 1 1 calc R . .
H71C H 0.0931 0.1017 0.0212 0.126 Uiso 1 1 calc R . .
C72 C 0.1074(4) 0.0097(3) 0.0700(3) 0.0629(14) Uani 1 1 d . . .
C73 C 0.0450(5) 0.0223(3) 0.1159(3) 0.0825(18) Uani 1 1 d . . .
H73A H 0.0152 -0.0218 0.1246 0.124 Uiso 1 1 calc R . .
H73B H -0.0097 0.0555 0.0961 0.124 Uiso 1 1 calc R . .
H73C H 0.0885 0.0416 0.1571 0.124 Uiso 1 1 calc R . .

loop_
_atom_site_aniso_label
_atom_site_aniso_U_11
_atom_site_aniso_U_22
_atom_site_aniso_U_33
_atom_site_aniso_U_23
_atom_site_aniso_U_13
_atom_site_aniso_U_12
Pd1 0.02266(14) 0.02112(13) 0.02219(13) 0.00140(9) 0.00552(9) 0.00109(10)
Pd2 0.02476(14) 0.02378(13) 0.02032(13) 0.00092(10) 0.00667(10) 0.00084(10)
O1 0.0306(14) 0.0261(12) 0.0285(12) -0.0001(10) 0.0118(10) -0.0029(10)
O2 0.0307(14) 0.0291(12) 0.0294(12) -0.0006(10) 0.0124(10) -0.0012(10)
C61 0.0207(17) 0.0242(16) 0.0260(16) 0.0066(13) 0.0065(13) 0.0009(13)
C62 0.034(2) 0.040(2) 0.044(2) 0.0003(17) 0.0141(17) -0.0018(17)
O3 0.0309(14) 0.0275(12) 0.0252(12) 0.0043(10) 0.0051(10) 0.0055(10)
O4 0.0371(15) 0.0300(13) 0.0249(12) 0.0052(10) 0.0107(10) 0.0075(11)
C63 0.0230(17) 0.0323(18) 0.0222(16) 0.0076(14) 0.0087(13) 0.0036(14)
C64 0.034(2) 0.040(2) 0.0296(18) 0.0115(16) 0.0061(16) 0.0096(16)
N1 0.0270(16) 0.0264(14) 0.0297(14) 0.0078(12) 0.0132(12) 0.0018(12)
N2 0.0213(15) 0.0218(13) 0.0270(14) 0.0025(11) 0.0024(11) 0.0021(11)
C1 0.0243(17) 0.0217(16) 0.0278(17) 0.0006(13) 0.0084(13) -0.0001(13)
C2 0.0288(19) 0.0230(16) 0.044(2) 0.0062(15) 0.0143(16) 0.0031(14)
C3 0.030(2) 0.038(2) 0.063(3) 0.0147(19) 0.0176(19) 0.0021(17)
C4 0.033(2) 0.045(2) 0.103(4) 0.025(3) 0.034(3) 0.0068(19)
C5 0.048(3) 0.037(2) 0.090(4) 0.026(2) 0.045(3) 0.0136(19)
C6 0.052(3) 0.031(2) 0.057(3) 0.0137(18) 0.031(2) 0.0077(18)
C7 0.038(2) 0.0232(17) 0.042(2) 0.0025(15) 0.0196(17) 0.0041(15)
C8 0.034(2) 0.0308(18) 0.0310(18) 0.0073(15) 0.0115(15) 0.0049(15)
C9 0.0217(17) 0.0285(17) 0.0240(16) 0.0014(13) 0.0039(13) 0.0006(13)
C10 0.0224(17) 0.0265(16) 0.0222(16) -0.0007(13) 0.0022(13) -0.0021(13)
C11 0.0272(19) 0.0309(18) 0.0313(18) 0.0037(14) 0.0102(15) 0.0021(14)
C12 0.0236(18) 0.040(2) 0.0360(19) 0.0033(16) 0.0076(15) 0.0006(15)
C13 0.026(2) 0.042(2) 0.0335(19) 0.0116(16) 0.0016(15) 0.0082(16)
C14 0.029(2) 0.041(2) 0.0304(18) 0.0109(16) 0.0070(15) 0.0031(16)
C15 0.0193(17) 0.0228(16) 0.0295(17) 0.0021(13) 0.0045(13) -0.0017(12)
C16 0.0249(18) 0.0291(18) 0.0312(18) -0.0031(14) -0.0004(14) 0.0033(14)
C17 0.0263(19) 0.0311(18) 0.043(2) 0.0008(16) 0.0014(16) 0.0080(15)
C18 0.0246(19) 0.0357(19) 0.0314(18) 0.0018(15) 0.0027(15) -0.0039(15)
C19 0.0258(19) 0.039(2) 0.0328(19) -0.0094(15) 0.0067(15) -0.0047(15)
C20 0.0227(18) 0.0233(16) 0.0395(19) -0.0037(14) 0.0114(15) 0.0019(13)
C21 0.027(2) 0.050(2) 0.058(3) 0.014(2) 0.0167(18) 0.0092(18)
C22 0.049(3) 0.144(6) 0.063(3) 0.032(4) 0.029(3) 0.037(3)
C23 0.039(3) 0.057(3) 0.171(7) -0.004(4) 0.040(4) -0.006(2)
C24 0.031(2) 0.049(2) 0.041(2) 0.0029(18) -0.0051(17) -0.0008(18)
C25 0.026(2) 0.073(3) 0.070(3) -0.011(3) -0.002(2) -0.001(2)
C26 0.071(4) 0.096(4) 0.075(4) 0.041(3) -0.030(3) -0.018(3)
N31 0.0311(17) 0.0346(16) 0.0269(15) 0.0052(12) 0.0118(13) -0.0004(13)
N32 0.0266(16) 0.0284(15) 0.0227(14) 0.0001(11) 0.0063(11) -0.0035(12)
C31 0.0285(19) 0.0304(18) 0.0218(16) 0.0024(13) 0.0073(14) 0.0002(14)
C32 0.039(2) 0.0323(18) 0.0197(16) 0.0037(14) 0.0060(14) 0.0041(16)
C33 0.042(2) 0.047(2) 0.0306(19) 0.0048(17) 0.0054(17) 0.0012(18)
C34 0.055(3) 0.052(3) 0.034(2) 0.0107(19) 0.0063(19) 0.011(2)
C35 0.070(3) 0.045(2) 0.028(2) 0.0141(17) 0.015(2) 0.011(2)
C36 0.062(3) 0.047(2) 0.035(2) 0.0136(18) 0.024(2) 0.005(2)
C37 0.045(2) 0.036(2) 0.0297(18) 0.0047(15) 0.0164(17) 0.0020(17)
C38 0.038(2) 0.037(2) 0.037(2) 0.0110(16) 0.0189(17) -0.0003(16)
C39 0.0297(19) 0.0325(18) 0.0280(17) -0.0015(14) 0.0073(15) -0.0023(15)
C40 0.0286(19) 0.0275(17) 0.0220(15) -0.0042(13) 0.0076(13) -0.0014(14)
C41 0.0295(19) 0.0251(17) 0.0277(17) -0.0038(14) 0.0080(14) 0.0020(14)
C42 0.028(2) 0.0362(19) 0.0324(18) -0.0047(15) 0.0046(15) 0.0040(15)
C43 0.026(2) 0.063(3) 0.051(2) 0.008(2) 0.0156(18) 0.0007(19)
C44 0.030(2) 0.055(2) 0.046(2) 0.0127(19) 0.0148(18) -0.0022(18)
C45 0.0261(19) 0.0351(19) 0.0245(17) 0.0058(14) 0.0015(14) -0.0031(15)
C46 0.034(2) 0.040(2) 0.0321(19) 0.0013(16) 0.0065(16) 0.0028(16)
C47 0.030(2) 0.060(3) 0.041(2) 0.008(2) 0.0058(17) 0.0048(19)
C48 0.029(2) 0.055(3) 0.058(3) 0.010(2) 0.0044(19) -0.0045(19)
C49 0.052(3) 0.048(3) 0.054(3) -0.012(2) -0.006(2) -0.019(2)
C50 0.042(2) 0.044(2) 0.041(2) -0.0094(18) 0.0072(18) -0.0022(18)
C51 0.034(2) 0.045(2) 0.039(2) -0.0019(17) 0.0081(17) 0.0107(17)
C52 0.045(3) 0.047(2) 0.055(3) 0.011(2) -0.003(2) 0.007(2)
C53 0.031(2) 0.066(3) 0.059(3) 0.005(2) 0.002(2) 0.000(2)
C54 0.033(3) 0.067(3) 0.100(4) 0.002(3) 0.003(3) -0.004(2)
C55 0.056(4) 0.109(5) 0.114(5) -0.014(4) 0.038(3) -0.033(3)
C56 0.035(3) 0.102(4) 0.080(4) -0.016(3) -0.012(3) 0.001(3)
O71 0.110(4) 0.060(2) 0.133(4) -0.045(3) 0.019(3) 0.021(2)
C71 0.078(4) 0.080(4) 0.095(5) -0.016(3) 0.027(4) -0.006(3)
C72 0.059(3) 0.057(3) 0.060(3) -0.016(2) -0.004(2) 0.010(2)
C73 0.117(5) 0.057(3) 0.076(4) -0.004(3) 0.032(4) 0.008(3)

loop_
_atom_type_symbol
_atom_type_description
_atom_type_scat_dispersion_real
_atom_type_scat_dispersion_imag
_atom_type_scat_source
C C 0.0033 0.0016 'International Tables Vol C Tables 4.2.6.8 and 6.1.1.4'
H H 0.0000 0.0000 'International Tables Vol C Tables 4.2.6.8 and 6.1.1.4'
N N 0.0061 0.0033 'International Tables Vol C Tables 4.2.6.8 and 6.1.1.4'
O O 0.0106 0.0060 'International Tables Vol C Tables 4.2.6.8 and 6.1.1.4'
Pd Pd -0.9988 1.0072 'International Tables Vol C Tables 4.2.6.8 and 6.1.1.4'

loop_
_geom_angle_atom_site_label_1
_geom_angle_atom_site_label_2
_geom_angle_atom_site_label_3
_geom_angle
_geom_angle_site_symmetry_1
_geom_angle_site_symmetry_3
_geom_angle_publ_flag
C10 Pd1 N2 88.62(12) . . ?
C10 Pd1 O1 89.63(11) . . ?
N2 Pd1 O1 178.21(10) . . ?
C10 Pd1 O3 169.79(11) . . ?
N2 Pd1 O3 93.95(10) . . ?
O1 Pd1 O3 87.84(9) . . ?
C10 Pd1 Pd2 116.40(9) . . ?
N2 Pd1 Pd2 98.67(8) . . ?
O1 Pd1 Pd2 81.82(6) . . ?
O3 Pd1 Pd2 73.01(6) . . ?
C40 Pd2 N32 90.11(12) . . ?
C40 Pd2 O4 89.83(12) . . ?
N32 Pd2 O4 179.81(11) . . ?
C40 Pd2 O2 170.63(11) . . ?
N32 Pd2 O2 93.62(10) . . ?
O4 Pd2 O2 86.41(9) . . ?
C40 Pd2 Pd1 114.27(9) . . ?
N32 Pd2 Pd1 97.83(8) . . ?
O4 Pd2 Pd1 82.37(6) . . ?
O2 Pd2 Pd1 73.74(6) . . ?
C61 O1 Pd1 123.9(2) . . ?
C61 O2 Pd2 131.2(2) . . ?
O2 C61 O1 127.2(3) . . ?
O2 C61 C62 117.5(3) . . ?
O1 C61 C62 115.4(3) . . ?
C61 C62 H62A 109.5 . . ?
C61 C62 H62B 109.5 . . ?
H62A C62 H62B 109.5 . . ?
C61 C62 H62C 109.5 . . ?
H62A C62 H62C 109.5 . . ?
H62B C62 H62C 109.5 . . ?
C63 O3 Pd1 132.6(2) . . ?
C63 O4 Pd2 122.5(2) . . ?
O3 C63 O4 126.4(3) . . ?
O3 C63 C64 118.0(3) . . ?
O4 C63 C64 115.6(3) . . ?
C63 C64 H64A 109.5 . . ?
C63 C64 H64B 109.5 . . ?
H64A C64 H64B 109.5 . . ?
C63 C64 H64C 109.5 . . ?
H64A C64 H64C 109.5 . . ?
H64B C64 H64C 109.5 . . ?
C1 N1 C9 125.4(3) . . ?
C1 N1 C8 112.1(3) . . ?
C9 N1 C8 120.9(3) . . ?
C1 N2 C15 118.9(3) . . ?
C1 N2 Pd1 124.9(2) . . ?
C15 N2 Pd1 115.6(2) . . ?
N2 C1 N1 122.7(3) . . ?
N2 C1 C2 130.1(3) . . ?
N1 C1 C2 107.2(3) . . ?
C7 C2 C3 120.1(3) . . ?
C7 C2 C1 107.8(3) . . ?
C3 C2 C1 132.0(3) . . ?
C4 C3 C2 117.8(4) . . ?
C4 C3 H3 121.1 . . ?
C2 C3 H3 121.1 . . ?
C5 C4 C3 121.8(4) . . ?
C5 C4 H4 119.1 . . ?
C3 C4 H4 119.1 . . ?
C6 C5 C4 120.7(4) . . ?
C6 C5 H5 119.6 . . ?
C4 C5 H5 119.6 . . ?
C5 C6 C7 117.9(4) . . ?
C5 C6 H6 121.1 . . ?
C7 C6 H6 121.1 . . ?
C6 C7 C2 121.7(4) . . ?
C6 C7 C8 128.3(3) . . ?
C2 C7 C8 110.0(3) . . ?
N1 C8 C7 102.7(3) . . ?
N1 C8 H8A 111.2 . . ?
C7 C8 H8A 111.2 . . ?
N1 C8 H8B 111.2 . . ?
C7 C8 H8B 111.2 . . ?
H8A C8 H8B 109.1 . . ?
C10 C9 C14 119.9(3) . . ?
C10 C9 N1 121.2(3) . . ?
C14 C9 N1 118.9(3) . . ?
C9 C10 C11 117.6(3) . . ?
C9 C10 Pd1 124.1(2) . . ?
C11 C10 Pd1 118.3(2) . . ?
C12 C11 C10 123.2(3) . . ?
C12 C11 H11 118.4 . . ?
C10 C11 H11 118.4 . . ?
C13 C12 C11 117.4(3) . . ?
C13 C12 C21 121.0(3) . . ?
C11 C12 C21 121.5(3) . . ?
C14 C13 C12 121.7(3) . . ?
C14 C13 H13 119.2 . . ?
C12 C13 H13 119.2 . . ?
C13 C14 C9 120.2(3) . . ?
C13 C14 H14 119.9 . . ?
C9 C14 H14 119.9 . . ?
C20 C15 C16 119.8(3) . . ?
C20 C15 N2 119.5(3) . . ?
C16 C15 N2 120.6(3) . . ?
C15 C16 C17 119.2(3) . . ?
C15 C16 H16 120.4 . . ?
C17 C16 H16 120.4 . . ?
C16 C17 C18 121.8(3) . . ?
C16 C17 H17 119.1 . . ?
C18 C17 H17 119.1 . . ?
C19 C18 C17 117.5(3) . . ?
C19 C18 C24 121.4(3) . . ?
C17 C18 C24 120.9(3) . . ?
C20 C19 C18 121.8(3) . . ?
C20 C19 H19 119.1 . . ?
C18 C19 H19 119.1 . . ?
C19 C20 C15 119.9(3) . . ?
C19 C20 H20 120.0 . . ?
C15 C20 H20 120.0 . . ?
C12 C21 C22 111.8(4) . . ?
C12 C21 C23 111.8(4) . . ?
C22 C21 C23 111.0(5) . . ?
C12 C21 H21 107.3 . . ?
C22 C21 H21 107.3 . . ?
C23 C21 H21 107.3 . . ?
C21 C22 H22A 109.5 . . ?
C21 C22 H22B 109.5 . . ?
H22A C22 H22B 109.5 . . ?
C21 C22 H22C 109.5 . . ?
H22A C22 H22C 109.5 . . ?
H22B C22 H22C 109.5 . . ?
C21 C23 H23A 109.5 . . ?
C21 C23 H23B 109.5 . . ?
H23A C23 H23B 109.5 . . ?
C21 C23 H23C 109.5 . . ?
H23A C23 H23C 109.5 . . ?
H23B C23 H23C 109.5 . . ?
C25 C24 C18 112.8(3) . . ?
C25 C24 C26 110.2(4) . . ?
C18 C24 C26 110.6(3) . . ?
C25 C24 H24 107.7 . . ?
C18 C24 H24 107.7 . . ?
C26 C24 H24 107.7 . . ?
C24 C25 H25A 109.5 . . ?
C24 C25 H25B 109.5 . . ?
H25A C25 H25B 109.5 . . ?
C24 C25 H25C 109.5 . . ?
H25A C25 H25C 109.5 . . ?
H25B C25 H25C 109.5 . . ?
C24 C26 H26A 109.5 . . ?
C24 C26 H26B 109.5 . . ?
H26A C26 H26B 109.5 . . ?
C24 C26 H26C 109.5 . . ?
H26A C26 H26C 109.5 . . ?
H26B C26 H26C 109.5 . . ?
C31 N31 C39 127.0(3) . . ?
C31 N31 C38 112.0(3) . . ?
C39 N31 C38 120.2(3) . . ?
C31 N32 C45 118.7(3) . . ?
C31 N32 Pd2 125.6(2) . . ?
C45 N32 Pd2 115.1(2) . . ?
N32 C31 N31 123.5(3) . . ?
N32 C31 C32 129.3(3) . . ?
N31 C31 C32 107.2(3) . . ?
C37 C32 C33 119.5(3) . . ?
C37 C32 C31 108.0(3) . . ?
C33 C32 C31 132.4(3) . . ?
C34 C33 C32 118.1(4) . . ?
C34 C33 H33 120.9 . . ?
C32 C33 H33 120.9 . . ?
C35 C34 C33 121.4(4) . . ?
C35 C34 H34 119.3 . . ?
C33 C34 H34 119.3 . . ?
C36 C35 C34 120.9(4) . . ?
C36 C35 H35 119.6 . . ?
C34 C35 H35 119.6 . . ?
C35 C36 C37 117.8(4) . . ?
C35 C36 H36 121.1 . . ?
C37 C36 H36 121.1 . . ?
C32 C37 C36 122.2(4) . . ?
C32 C37 C38 109.9(3) . . ?
C36 C37 C38 127.9(4) . . ?
N31 C38 C37 102.7(3) . . ?
N31 C38 H38A 111.2 . . ?
C37 C38 H38A 111.2 . . ?
N31 C38 H38B 111.2 . . ?
C37 C38 H38B 111.2 . . ?
H38A C38 H38B 109.1 . . ?
C40 C39 C44 120.1(3) . . ?
C40 C39 N31 122.0(3) . . ?
C44 C39 N31 117.9(3) . . ?
C39 C40 C41 116.7(3) . . ?
C39 C40 Pd2 124.4(3) . . ?
C41 C40 Pd2 118.9(2) . . ?
C42 C41 C40 124.0(3) . . ?
C42 C41 H41 118.0 . . ?
C40 C41 H41 118.0 . . ?
C41 C42 C43 117.3(3) . . ?
C41 C42 C51 123.6(3) . . ?
C43 C42 C51 119.1(3) . . ?
C44 C43 C42 121.0(4) . . ?
C44 C43 H43 119.5 . . ?
C42 C43 H43 119.5 . . ?
C43 C44 C39 120.8(4) . . ?
C43 C44 H44 119.6 . . ?
C39 C44 H44 119.6 . . ?
C50 C45 C46 119.9(4) . . ?
C50 C45 N32 119.7(3) . . ?
C46 C45 N32 120.4(3) . . ?
C47 C46 C45 120.4(4) . . ?
C47 C46 H46 119.8 . . ?
C45 C46 H46 119.8 . . ?
C48 C47 C46 121.8(4) . . ?
C48 C47 H47 119.1 . . ?
C46 C47 H47 119.1 . . ?
C47 C48 C49 117.9(4) . . ?
C47 C48 C54 120.1(4) . . ?
C49 C48 C54 121.9(4) . . ?
C48 C49 C50 121.8(4) . . ?
C48 C49 H49 119.1 . . ?
C50 C49 H49 119.1 . . ?
C45 C50 C49 118.3(4) . . ?
C45 C50 H50 120.8 . . ?
C49 C50 H50 120.8 . . ?
C52 C51 C53 110.3(3) . . ?
C52 C51 C42 114.2(3) . . ?
C53 C51 C42 110.0(3) . . ?
C52 C51 H51 107.4 . . ?
C53 C51 H51 107.4 . . ?
C42 C51 H51 107.4 . . ?
C51 C52 H52A 109.5 . . ?
C51 C52 H52B 109.5 . . ?
H52A C52 H52B 109.5 . . ?
C51 C52 H52C 109.5 . . ?
H52A C52 H52C 109.5 . . ?
H52B C52 H52C 109.5 . . ?
C51 C53 H53A 109.5 . . ?
C51 C53 H53B 109.5 . . ?
H53A C53 H53B 109.5 . . ?
C51 C53 H53C 109.5 . . ?
H53A C53 H53C 109.5 . . ?
H53B C53 H53C 109.5 . . ?
C56 C54 C55 114.4(5) . . ?
C56 C54 C48 113.8(5) . . ?
C55 C54 C48 110.5(4) . . ?
C56 C54 H54 105.8 . . ?
C55 C54 H54 105.8 . . ?
C48 C54 H54 105.8 . . ?
C54 C55 H55A 109.5 . . ?
C54 C55 H55B 109.5 . . ?
H55A C55 H55B 109.5 . . ?
C54 C55 H55C 109.5 . . ?
H55A C55 H55C 109.5 . . ?
H55B C55 H55C 109.5 . . ?
C54 C56 H56A 109.5 . . ?
C54 C56 H56B 109.5 . . ?
H56A C56 H56B 109.5 . . ?
C54 C56 H56C 109.5 . . ?
H56A C56 H56C 109.5 . . ?
H56B C56 H56C 109.5 . . ?
C72 C71 H71A 109.5 . . ?
C72 C71 H71B 109.5 . . ?
H71A C71 H71B 109.5 . . ?
C72 C71 H71C 109.5 . . ?
H71A C71 H71C 109.5 . . ?
H71B C71 H71C 109.5 . . ?
O71 C72 C71 122.7(6) . . ?
O71 C72 C73 120.5(6) . . ?
C71 C72 C73 116.8(5) . . ?
C72 C73 H73A 109.5 . . ?
C72 C73 H73B 109.5 . . ?
H73A C73 H73B 109.5 . . ?
C72 C73 H73C 109.5 . . ?
H73A C73 H73C 109.5 . . ?
H73B C73 H73C 109.5 . . ?

loop_
_geom_bond_atom_site_label_1
_geom_bond_atom_site_label_2
_geom_bond_distance
_geom_bond_site_symmetry_2
_geom_bond_publ_flag
Pd1 C10 1.960(3) . ?
Pd1 N2 2.004(3) . ?
Pd1 O1 2.055(2) . ?
Pd1 O3 2.139(2) . ?
Pd1 Pd2 3.1130(3) . ?
Pd2 C40 1.965(3) . ?
Pd2 N32 2.006(3) . ?
Pd2 O4 2.054(2) . ?
Pd2 O2 2.146(2) . ?
O1 C61 1.263(4) . ?
O2 C61 1.245(4) . ?
C61 C62 1.512(5) . ?
C62 H62A 0.9800 . ?
C62 H62B 0.9800 . ?
C62 H62C 0.9800 . ?
O3 C63 1.244(4) . ?
O4 C63 1.279(4) . ?
C63 C64 1.500(4) . ?
C64 H64A 0.9800 . ?
C64 H64B 0.9800 . ?
C64 H64C 0.9800 . ?
N1 C1 1.371(4) . ?
N1 C9 1.415(4) . ?
N1 C8 1.467(4) . ?
N2 C1 1.299(4) . ?
N2 C15 1.444(4) . ?
C1 C2 1.477(5) . ?
C2 C7 1.391(5) . ?
C2 C3 1.392(5) . ?
C3 C4 1.386(5) . ?
C3 H3 0.9500 . ?
C4 C5 1.382(6) . ?
C4 H4 0.9500 . ?
C5 C6 1.382(6) . ?
C5 H5 0.9500 . ?
C6 C7 1.388(5) . ?
C6 H6 0.9500 . ?
C7 C8 1.489(5) . ?
C8 H8A 0.9900 . ?
C8 H8B 0.9900 . ?
C9 C10 1.399(4) . ?
C9 C14 1.410(5) . ?
C10 C11 1.402(5) . ?
C11 C12 1.392(5) . ?
C11 H11 0.9500 . ?
C12 C13 1.388(5) . ?
C12 C21 1.516(5) . ?
C13 C14 1.375(5) . ?
C13 H13 0.9500 . ?
C14 H14 0.9500 . ?
C15 C20 1.388(4) . ?
C15 C16 1.388(5) . ?
C16 C17 1.390(5) . ?
C16 H16 0.9500 . ?
C17 C18 1.390(5) . ?
C17 H17 0.9500 . ?
C18 C19 1.387(5) . ?
C18 C24 1.518(5) . ?
C19 C20 1.376(5) . ?
C19 H19 0.9500 . ?
C20 H20 0.9500 . ?
C21 C22 1.518(6) . ?
C21 C23 1.524(7) . ?
C21 H21 1.0000 . ?
C22 H22A 0.9800 . ?
C22 H22B 0.9800 . ?
C22 H22C 0.9800 . ?
C23 H23A 0.9800 . ?
C23 H23B 0.9800 . ?
C23 H23C 0.9800 . ?
C24 C25 1.515(6) . ?
C24 C26 1.527(6) . ?
C24 H24 1.0000 . ?
C25 H25A 0.9800 . ?
C25 H25B 0.9800 . ?
C25 H25C 0.9800 . ?
C26 H26A 0.9800 . ?
C26 H26B 0.9800 . ?
C26 H26C 0.9800 . ?
N31 C31 1.360(4) . ?
N31 C39 1.416(4) . ?
N31 C38 1.471(4) . ?
N32 C31 1.307(4) . ?
N32 C45 1.446(4) . ?
C31 C32 1.484(4) . ?
C32 C37 1.381(5) . ?
C32 C33 1.401(5) . ?
C33 C34 1.385(5) . ?
C33 H33 0.9500 . ?
C34 C35 1.385(6) . ?
C34 H34 0.9500 . ?
C35 C36 1.374(6) . ?
C35 H35 0.9500 . ?
C36 C37 1.391(5) . ?
C36 H36 0.9500 . ?
C37 C38 1.490(5) . ?
C38 H38A 0.9900 . ?
C38 H38B 0.9900 . ?
C39 C40 1.402(5) . ?
C39 C44 1.405(5) . ?
C40 C41 1.403(5) . ?
C41 C42 1.387(5) . ?
C41 H41 0.9500 . ?
C42 C43 1.394(5) . ?
C42 C51 1.529(5) . ?
C43 C44 1.374(6) . ?
C43 H43 0.9500 . ?
C44 H44 0.9500 . ?
C45 C50 1.378(5) . ?
C45 C46 1.383(5) . ?
C46 C47 1.374(5) . ?
C46 H46 0.9500 . ?
C47 C48 1.370(6) . ?
C47 H47 0.9500 . ?
C48 C49 1.379(7) . ?
C48 C54 1.532(6) . ?
C49 C50 1.414(6) . ?
C49 H49 0.9500 . ?
C50 H50 0.9500 . ?
C51 C52 1.517(6) . ?
C51 C53 1.525(6) . ?
C51 H51 1.0000 . ?
C52 H52A 0.9800 . ?
C52 H52B 0.9800 . ?
C52 H52C 0.9800 . ?
C53 H53A 0.9800 . ?
C53 H53B 0.9800 . ?
C53 H53C 0.9800 . ?
C54 C56 1.485(7) . ?
C54 C55 1.492(8) . ?
C54 H54 1.0000 . ?
C55 H55A 0.9800 . ?
C55 H55B 0.9800 . ?
C55 H55C 0.9800 . ?
C56 H56A 0.9800 . ?
C56 H56B 0.9800 . ?
C56 H56C 0.9800 . ?
O71 C72 1.202(6) . ?
C71 C72 1.482(8) . ?
C71 H71A 0.9800 . ?
C71 H71B 0.9800 . ?
C71 H71C 0.9800 . ?
C72 C73 1.497(8) . ?
C73 H73A 0.9800 . ?
C73 H73B 0.9800 . ?
C73 H73C 0.9800 . ?

loop_
_geom_torsion_atom_site_label_1
_geom_torsion_atom_site_label_2
_geom_torsion_atom_site_label_3
_geom_torsion_atom_site_label_4
_geom_torsion
_geom_torsion_site_symmetry_1
_geom_torsion_site_symmetry_2
_geom_torsion_site_symmetry_3
_geom_torsion_site_symmetry_4
_geom_torsion_publ_flag
C10 Pd1 Pd2 C40 -109.36(15) . . . . ?
N2 Pd1 Pd2 C40 -16.59(13) . . . . ?
O1 Pd1 Pd2 C40 165.15(12) . . . . ?
O3 Pd1 Pd2 C40 74.92(12) . . . . ?
C10 Pd1 Pd2 N32 -15.68(13) . . . . ?
N2 Pd1 Pd2 N32 77.09(11) . . . . ?
O1 Pd1 Pd2 N32 -101.17(10) . . . . ?
O3 Pd1 Pd2 N32 168.60(10) . . . . ?
C10 Pd1 Pd2 O4 164.29(13) . . . . ?
N2 Pd1 Pd2 O4 -102.94(10) . . . . ?
O1 Pd1 Pd2 O4 78.81(10) . . . . ?
O3 Pd1 Pd2 O4 -11.43(10) . . . . ?
C10 Pd1 Pd2 O2 75.83(12) . . . . ?
N2 Pd1 Pd2 O2 168.60(10) . . . . ?
O1 Pd1 Pd2 O2 -9.66(9) . . . . ?
O3 Pd1 Pd2 O2 -99.89(9) . . . . ?
C10 Pd1 O1 C61 -103.2(3) . . . . ?
O3 Pd1 O1 C61 86.7(2) . . . . ?
Pd2 Pd1 O1 C61 13.6(2) . . . . ?
N32 Pd2 O2 C61 108.8(3) . . . . ?
O4 Pd2 O2 C61 -71.3(3) . . . . ?
Pd1 Pd2 O2 C61 11.7(3) . . . . ?
Pd2 O2 C61 O1 -5.9(5) . . . . ?
Pd2 O2 C61 C62 175.7(2) . . . . ?
Pd1 O1 C61 O2 -10.5(5) . . . . ?
Pd1 O1 C61 C62 168.0(2) . . . . ?
C10 Pd1 O3 C63 -144.8(6) . . . . ?
N2 Pd1 O3 C63 110.9(3) . . . . ?
O1 Pd1 O3 C63 -69.1(3) . . . . ?
Pd2 Pd1 O3 C63 13.0(3) . . . . ?
C40 Pd2 O4 C63 -97.8(3) . . . . ?
O2 Pd2 O4 C63 90.8(3) . . . . ?
Pd1 Pd2 O4 C63 16.7(2) . . . . ?
Pd1 O3 C63 O4 -4.9(5) . . . . ?
Pd1 O3 C63 C64 177.5(2) . . . . ?
Pd2 O4 C63 O3 -14.2(5) . . . . ?
Pd2 O4 C63 C64 163.5(2) . . . . ?
C10 Pd1 N2 C1 35.4(3) . . . . ?
O3 Pd1 N2 C1 -154.5(3) . . . . ?
Pd2 Pd1 N2 C1 -81.1(3) . . . . ?
C10 Pd1 N2 C15 -153.9(2) . . . . ?
O3 Pd1 N2 C15 16.2(2) . . . . ?
Pd2 Pd1 N2 C15 89.6(2) . . . . ?
C15 N2 C1 N1 169.0(3) . . . . ?
Pd1 N2 C1 N1 -20.6(4) . . . . ?
C15 N2 C1 C2 -12.7(5) . . . . ?
Pd1 N2 C1 C2 157.8(3) . . . . ?
C9 N1 C1 N2 -16.1(5) . . . . ?
C8 N1 C1 N2 178.6(3) . . . . ?
C9 N1 C1 C2 165.2(3) . . . . ?
C8 N1 C1 C2 0.0(4) . . . . ?
N2 C1 C2 C7 -175.9(3) . . . . ?
N1 C1 C2 C7 2.6(4) . . . . ?
N2 C1 C2 C3 2.9(7) . . . . ?
N1 C1 C2 C3 -178.6(4) . . . . ?
C7 C2 C3 C4 0.6(6) . . . . ?
C1 C2 C3 C4 -178.1(4) . . . . ?
C2 C3 C4 C5 -0.1(7) . . . . ?
C3 C4 C5 C6 0.3(7) . . . . ?
C4 C5 C6 C7 -0.9(6) . . . . ?
C5 C6 C7 C2 1.4(6) . . . . ?
C5 C6 C7 C8 -176.4(4) . . . . ?
C3 C2 C7 C6 -1.3(6) . . . . ?
C1 C2 C7 C6 177.7(3) . . . . ?
C3 C2 C7 C8 176.9(3) . . . . ?
C1 C2 C7 C8 -4.1(4) . . . . ?
C1 N1 C8 C7 -2.3(4) . . . . ?
C9 N1 C8 C7 -168.4(3) . . . . ?
C6 C7 C8 N1 -178.0(4) . . . . ?
C2 C7 C8 N1 4.0(4) . . . . ?
C1 N1 C9 C10 24.7(5) . . . . ?
C8 N1 C9 C10 -171.2(3) . . . . ?
C1 N1 C9 C14 -154.2(3) . . . . ?
C8 N1 C9 C14 9.8(5) . . . . ?
C14 C9 C10 C11 3.2(5) . . . . ?
N1 C9 C10 C11 -175.7(3) . . . . ?
C14 C9 C10 Pd1 -176.8(3) . . . . ?
N1 C9 C10 Pd1 4.3(4) . . . . ?
N2 Pd1 C10 C9 -26.1(3) . . . . ?
O1 Pd1 C10 C9 153.5(3) . . . . ?
O3 Pd1 C10 C9 -130.9(6) . . . . ?
Pd2 Pd1 C10 C9 72.8(3) . . . . ?
N2 Pd1 C10 C11 153.9(3) . . . . ?
O1 Pd1 C10 C11 -26.5(3) . . . . ?
O3 Pd1 C10 C11 49.1(8) . . . . ?
Pd2 Pd1 C10 C11 -107.1(2) . . . . ?
C9 C10 C11 C12 -2.3(5) . . . . ?
Pd1 C10 C11 C12 177.6(3) . . . . ?
C10 C11 C12 C13 0.0(5) . . . . ?
C10 C11 C12 C21 -178.4(3) . . . . ?
C11 C12 C13 C14 1.5(6) . . . . ?
C21 C12 C13 C14 180.0(4) . . . . ?
C12 C13 C14 C9 -0.6(6) . . . . ?
C10 C9 C14 C13 -1.9(5) . . . . ?
N1 C9 C14 C13 177.1(3) . . . . ?
C1 N2 C15 C20 -91.1(4) . . . . ?
Pd1 N2 C15 C20 97.5(3) . . . . ?
C1 N2 C15 C16 92.2(4) . . . . ?
Pd1 N2 C15 C16 -79.1(3) . . . . ?
C20 C15 C16 C17 0.4(5) . . . . ?
N2 C15 C16 C17 177.0(3) . . . . ?
C15 C16 C17 C18 -0.6(6) . . . . ?
C16 C17 C18 C19 1.0(6) . . . . ?
C16 C17 C18 C24 -176.2(4) . . . . ?
C17 C18 C19 C20 -1.1(5) . . . . ?
C24 C18 C19 C20 176.0(4) . . . . ?
C18 C19 C20 C15 0.9(5) . . . . ?
C16 C15 C20 C19 -0.5(5) . . . . ?
N2 C15 C20 C19 -177.1(3) . . . . ?
C13 C12 C21 C22 126.5(4) . . . . ?
C11 C12 C21 C22 -55.1(5) . . . . ?
C13 C12 C21 C23 -108.4(5) . . . . ?
C11 C12 C21 C23 70.0(5) . . . . ?
C19 C18 C24 C25 124.3(4) . . . . ?
C17 C18 C24 C25 -58.7(5) . . . . ?
C19 C18 C24 C26 -111.8(5) . . . . ?
C17 C18 C24 C26 65.2(5) . . . . ?
C40 Pd2 N32 C31 27.9(3) . . . . ?
O2 Pd2 N32 C31 -160.7(3) . . . . ?
Pd1 Pd2 N32 C31 -86.7(3) . . . . ?
C40 Pd2 N32 C45 -161.2(2) . . . . ?
O2 Pd2 N32 C45 10.3(2) . . . . ?
Pd1 Pd2 N32 C45 84.3(2) . . . . ?
C45 N32 C31 N31 171.5(3) . . . . ?
Pd2 N32 C31 N31 -17.8(5) . . . . ?
C45 N32 C31 C32 -10.8(5) . . . . ?
Pd2 N32 C31 C32 159.9(3) . . . . ?
C39 N31 C31 N32 -9.4(5) . . . . ?
C38 N31 C31 N32 -178.9(3) . . . . ?
C39 N31 C31 C32 172.5(3) . . . . ?
C38 N31 C31 C32 3.0(4) . . . . ?
N32 C31 C32 C37 -177.7(3) . . . . ?
N31 C31 C32 C37 0.3(4) . . . . ?
N32 C31 C32 C33 -1.7(6) . . . . ?
N31 C31 C32 C33 176.3(4) . . . . ?
C37 C32 C33 C34 1.8(5) . . . . ?
C31 C32 C33 C34 -173.8(4) . . . . ?
C32 C33 C34 C35 -1.5(6) . . . . ?
C33 C34 C35 C36 0.8(7) . . . . ?
C34 C35 C36 C37 -0.5(6) . . . . ?
C33 C32 C37 C36 -1.5(6) . . . . ?
C31 C32 C37 C36 175.1(3) . . . . ?
C33 C32 C37 C38 -180.0(3) . . . . ?
C31 C32 C37 C38 -3.4(4) . . . . ?
C35 C36 C37 C32 0.8(6) . . . . ?
C35 C36 C37 C38 179.0(4) . . . . ?
C31 N31 C38 C37 -4.8(4) . . . . ?
C39 N31 C38 C37 -175.1(3) . . . . ?
C32 C37 C38 N31 4.9(4) . . . . ?
C36 C37 C38 N31 -173.5(4) . . . . ?
C31 N31 C39 C40 16.3(5) . . . . ?
C38 N31 C39 C40 -175.0(3) . . . . ?
C31 N31 C39 C44 -163.0(3) . . . . ?
C38 N31 C39 C44 5.7(5) . . . . ?
C44 C39 C40 C41 2.2(5) . . . . ?
N31 C39 C40 C41 -177.0(3) . . . . ?
C44 C39 C40 Pd2 -175.8(3) . . . . ?
N31 C39 C40 Pd2 4.9(5) . . . . ?
N32 Pd2 C40 C39 -20.6(3) . . . . ?
O4 Pd2 C40 C39 159.6(3) . . . . ?
Pd1 Pd2 C40 C39 78.0(3) . . . . ?
N32 Pd2 C40 C41 161.3(3) . . . . ?
O4 Pd2 C40 C41 -18.5(3) . . . . ?
Pd1 Pd2 C40 C41 -100.0(2) . . . . ?
C39 C40 C41 C42 -2.3(5) . . . . ?
Pd2 C40 C41 C42 175.9(3) . . . . ?
C40 C41 C42 C43 1.1(5) . . . . ?
C40 C41 C42 C51 -177.4(3) . . . . ?
C41 C42 C43 C44 0.1(6) . . . . ?
C51 C42 C43 C44 178.7(4) . . . . ?
C42 C43 C44 C39 0.0(7) . . . . ?
C40 C39 C44 C43 -1.2(6) . . . . ?
N31 C39 C44 C43 178.1(4) . . . . ?
C31 N32 C45 C50 -88.7(4) . . . . ?
Pd2 N32 C45 C50 99.6(3) . . . . ?
C31 N32 C45 C46 92.6(4) . . . . ?
Pd2 N32 C45 C46 -79.1(4) . . . . ?
C50 C45 C46 C47 0.0(6) . . . . ?
N32 C45 C46 C47 178.7(3) . . . . ?
C45 C46 C47 C48 0.0(6) . . . . ?
C46 C47 C48 C49 -0.2(6) . . . . ?
C46 C47 C48 C54 -177.0(4) . . . . ?
C47 C48 C49 C50 0.4(7) . . . . ?
C54 C48 C49 C50 177.2(4) . . . . ?
C46 C45 C50 C49 0.2(6) . . . . ?
N32 C45 C50 C49 -178.5(3) . . . . ?
C48 C49 C50 C45 -0.4(7) . . . . ?
C41 C42 C51 C52 -9.9(5) . . . . ?
C43 C42 C51 C52 171.6(4) . . . . ?
C41 C42 C51 C53 114.7(4) . . . . ?
C43 C42 C51 C53 -63.8(5) . . . . ?
C47 C48 C54 C56 -133.5(5) . . . . ?
C49 C48 C54 C56 49.9(7) . . . . ?
C47 C48 C54 C55 96.2(6) . . . . ?
C49 C48 C54 C55 -80.5(6) . . . . ?
